data_4077835
loop_
_publ_author_name
'Vollmer, Guy Y.'
'Wallasch, Mark W.'
'Saurenz, Dirk'
'Wolmersh\"auser, Gotthelf'
'Sitzmann, Helmut'

_publ_section_title
;
 Correction to Benzylidyne Bridges from Diphenylacetylene and a
 Methylidyne Bridge from Methylmagnesium Chloride
;
_journal_issue 8
_journal_name_full Organometallics
_journal_page_first 3455
_journal_paper_doi 10.1021/om200383x
_journal_volume 31
_journal_year 2012
_chemical_formula_sum 'C48 H68 Fe2'
_chemical_formula_weight 756.72
_chemical_name_systematic
; 
 ? 
;
_space_group_IT_number 14
_symmetry_cell_setting monoclinic
_symmetry_space_group_name_Hall '-P 2yn'
_symmetry_space_group_name_H-M 'P 1 21/n 1'
_atom_sites_solution_hydrogens geom
_atom_sites_solution_primary direct
_atom_sites_solution_secondary difmap
_audit_creation_method SHELXL-97
_cell_angle_alpha 90.00
_cell_angle_beta 113.143(9)
_cell_angle_gamma 90.00
_cell_formula_units_Z 2
_cell_length_a 11.4246(9)
_cell_length_b 17.1036(10)
_cell_length_c 11.7811(9)
_cell_measurement_reflns_used 8000
_cell_measurement_temperature 293(2)
_cell_measurement_theta_max 28
_cell_measurement_theta_min 2.35
_cell_volume 2116.8(3)
_computing_cell_refinement 'Stoe IPDS V2.63'
_computing_data_collection 'Stoe IPDS V2.63'
_computing_data_reduction 'Stoe IPDS V2.63'
_computing_molecular_graphics 'Siemens SHELXTL'
_computing_publication_material 'Siemens SHELXTL'
_computing_structure_refinement 'SHELXL-97 (Sheldrick, 1997)'
_computing_structure_solution 'SIR97 (Giacovazzo et al., 1997)'
_diffrn_ambient_temperature 293(2)
_diffrn_measured_fraction_theta_full 0.950
_diffrn_measured_fraction_theta_max 0.950
_diffrn_measurement_device_type 'Stoe IPDS'
_diffrn_measurement_method \F-Oscillation
_diffrn_radiation_monochromator graphite
_diffrn_radiation_source 'fine-focus sealed tube'
_diffrn_radiation_type MoK\a
_diffrn_radiation_wavelength 0.71073
_diffrn_reflns_av_R_equivalents 0.0630
_diffrn_reflns_av_sigmaI/netI 0.0334
_diffrn_reflns_limit_h_max 14
_diffrn_reflns_limit_h_min -14
_diffrn_reflns_limit_k_max 21
_diffrn_reflns_limit_k_min -21
_diffrn_reflns_limit_l_max 14
_diffrn_reflns_limit_l_min -14
_diffrn_reflns_number 32599
_diffrn_reflns_theta_full 26.73
_diffrn_reflns_theta_max 26.73
_diffrn_reflns_theta_min 3.03
_exptl_absorpt_coefficient_mu 0.716
_exptl_absorpt_correction_T_max 0.77863
_exptl_absorpt_correction_T_min 0.72034
_exptl_absorpt_correction_type none
_exptl_crystal_colour 'dark red'
_exptl_crystal_density_diffrn 1.187
_exptl_crystal_density_method 'not measured'
_exptl_crystal_description 'irregular shaped block'
_exptl_crystal_F_000 816
_exptl_crystal_size_max 0.52
_exptl_crystal_size_mid 0.45
_exptl_crystal_size_min 0.38
_refine_diff_density_max 0.350
_refine_diff_density_min -0.164
_refine_diff_density_rms 0.049
_refine_ls_extinction_method none
_refine_ls_goodness_of_fit_ref 0.957
_refine_ls_hydrogen_treatment constr
_refine_ls_matrix_type full
_refine_ls_number_parameters 235
_refine_ls_number_reflns 4414
_refine_ls_number_restraints 0
_refine_ls_restrained_S_all 0.957
_refine_ls_R_factor_all 0.0390
_refine_ls_R_factor_gt 0.0285
_refine_ls_shift/su_max 0.001
_refine_ls_shift/su_mean 0.000
_refine_ls_structure_factor_coef Fsqd
_refine_ls_weighting_details 'w=1/[\s^2^(Fo^2^)+(0.0500P)^2^+0.0000P] where P=(Fo^2^+2Fc^2^)/3'
_refine_ls_weighting_scheme calc
_refine_ls_wR_factor_gt 0.0709
_refine_ls_wR_factor_ref 0.0736
_reflns_number_gt 3482
_reflns_number_total 4414
_reflns_threshold_expression >2sigma(I)
_cod_data_source_file om200383x_si_002.cif
_cod_data_source_block 0321
_cod_depositor_comments
;
The following automatic conversions were performed:

'_symmetry_cell_setting' value 'Monoclinic' changed to 'monoclinic'
according to /home/saulius/struct/CIF-dictionaries/cif_core.dic
dictionary named 'cif_core.dic' version 2.4.1 from
2010-06-29.

'_exptl_absorpt_correction_type' value 'None' changed to
'none' according to
/home/saulius/struct/CIF-dictionaries/cif_core.dic dictionary named
'cif_core.dic' version 2.4.1 from 2010-06-29.

Automatic conversion script
Id: cif_fix_values 1715 2011-07-08 13:25:40Z adriana 

The following automatic conversions were performed:

'_refine_ls_weighting_scheme' value 'calc
w=1/[\s^2^(Fo^2^)+(0.0500P)^2^+0.0000P] where P=(Fo^2^+2Fc^2^)/3' was
changed to 'calc'. New tag '_refine_ls_weighting_details' was
created. The value of the new tag was set to
'w=1/[\s^2^(Fo^2^)+(0.0500P)^2^+0.0000P] where P=(Fo^2^+2Fc^2^)/3'.

Automatic conversion script
Id: cif_fix_values 3143 2015-03-26 13:38:13Z robertas 
;
_cod_original_sg_symbol_H-M P2(1)/n
_cod_database_code 4077835

loop_
_symmetry_equiv_pos_as_xyz
'x, y, z'
'-x+1/2, y+1/2, -z+1/2'
'-x, -y, -z'
'x-1/2, -y-1/2, z-1/2'

loop_
_atom_site_label
_atom_site_type_symbol
_atom_site_fract_x
_atom_site_fract_y
_atom_site_fract_z
_atom_site_U_iso_or_equiv
_atom_site_adp_type
_atom_site_occupancy
_atom_site_calc_flag
_atom_site_refinement_flags
Fe1 Fe 0.030765(18) 0.056023(10) 0.062994(17) 0.02186(7) Uani 1 d .
C1 C 0.12900(14) 0.10448(8) 0.24568(13) 0.0289(3) Uani 1 d .
C2 C -0.00414(14) 0.12839(8) 0.19552(13) 0.0275(3) Uani 1 d .
C3 C -0.02314(14) 0.17008(8) 0.08450(13) 0.0279(3) Uani 1 d .
H3 H -0.0995 0.1933 0.0340 0.033 Uiso 1 calc R
C4 C 0.08940(15) 0.17146(8) 0.06141(14) 0.0307(3) Uani 1 d .
C5 C 0.18156(14) 0.13155(8) 0.16207(14) 0.0309(3) Uani 1 d .
H5 H 0.2657 0.1240 0.1721 0.037 Uiso 1 calc R
C6 C -0.12297(13) 0.02575(8) -0.04869(12) 0.0253(3) Uani 1 d .
C10 C 0.21597(16) 0.07115(10) 0.37213(14) 0.0393(4) Uani 1 d .
C11 C 0.34393(18) 0.04457(13) 0.37220(17) 0.0558(5) Uani 1 d .
H11A H 0.3976 0.0264 0.4531 0.084 Uiso 1 calc R
H11B H 0.3843 0.0877 0.3498 0.084 Uiso 1 calc R
H11C H 0.3302 0.0029 0.3137 0.084 Uiso 1 calc R
C12 C 0.2487(2) 0.13870(12) 0.46685(17) 0.0563(5) Uani 1 d .
H12A H 0.1726 0.1560 0.4754 0.084 Uiso 1 calc R
H12B H 0.2850 0.1814 0.4387 0.084 Uiso 1 calc R
H12C H 0.3088 0.1207 0.5453 0.084 Uiso 1 calc R
C13 C 0.1609(2) 0.00152(11) 0.41532(18) 0.0586(5) Uani 1 d .
H13A H 0.1400 -0.0393 0.3546 0.088 Uiso 1 calc R
H13B H 0.0854 0.0175 0.4263 0.088 Uiso 1 calc R
H13C H 0.2226 -0.0175 0.4923 0.088 Uiso 1 calc R
C20 C -0.10968(16) 0.12053(9) 0.24443(14) 0.0351(3) Uani 1 d .
C21 C -0.15562(18) 0.03564(11) 0.24140(17) 0.0455(4) Uani 1 d .
H21A H -0.1893 0.0169 0.1578 0.068 Uiso 1 calc R
H21B H -0.2208 0.0337 0.2736 0.068 Uiso 1 calc R
H21C H -0.0854 0.0033 0.2909 0.068 Uiso 1 calc R
C22 C -0.06816(19) 0.15245(12) 0.37626(16) 0.0488(5) Uani 1 d .
H22A H -0.0047 0.1186 0.4325 0.073 Uiso 1 calc R
H22B H -0.1404 0.1547 0.3985 0.073 Uiso 1 calc R
H22C H -0.0333 0.2039 0.3803 0.073 Uiso 1 calc R
C23 C -0.22624(17) 0.16961(12) 0.16488(17) 0.0486(4) Uani 1 d .
H23A H -0.2017 0.2234 0.1669 0.073 Uiso 1 calc R
H23B H -0.2913 0.1650 0.1969 0.073 Uiso 1 calc R
H23C H -0.2583 0.1510 0.0813 0.073 Uiso 1 calc R
C40 C 0.11387(17) 0.21682(9) -0.03825(16) 0.0374(4) Uani 1 d .
C41 C -0.0050(2) 0.22088(13) -0.15913(18) 0.0611(6) Uani 1 d .
H41A H 0.0141 0.2502 -0.2192 0.092 Uiso 1 calc R
H41B H -0.0727 0.2461 -0.1442 0.092 Uiso 1 calc R
H41C H -0.0307 0.1689 -0.1895 0.092 Uiso 1 calc R
C42 C 0.1508(2) 0.30046(10) 0.0098(2) 0.0574(5) Uani 1 d .
H42A H 0.2277 0.2992 0.0831 0.086 Uiso 1 calc R
H42B H 0.0836 0.3232 0.0285 0.086 Uiso 1 calc R
H42C H 0.1642 0.3312 -0.0522 0.086 Uiso 1 calc R
C43 C 0.2201(2) 0.18074(12) -0.0669(2) 0.0612(6) Uani 1 d .
H43A H 0.2979 0.1825 0.0054 0.092 Uiso 1 calc R
H43B H 0.2304 0.2094 -0.1324 0.092 Uiso 1 calc R
H43C H 0.1994 0.1274 -0.0919 0.092 Uiso 1 calc R
C60 C -0.25467(14) 0.05333(8) -0.09842(13) 0.0289(3) Uani 1 d .
C61 C -0.28903(16) 0.12331(10) -0.16480(15) 0.0376(4) Uani 1 d .
H61 H -0.2271 0.1526 -0.1783 0.045 Uiso 1 calc R
C62 C -0.41398(18) 0.14976(12) -0.21084(17) 0.0513(5) Uani 1 d .
H62 H -0.4348 0.1966 -0.2543 0.062 Uiso 1 calc R
C63 C -0.50633(18) 0.10744(14) -0.19278(18) 0.0579(6) Uani 1 d .
H63 H -0.5898 0.1255 -0.2234 0.069 Uiso 1 calc R
C64 C -0.47569(17) 0.03804(13) -0.12920(17) 0.0518(5) Uani 1 d .
H64 H -0.5387 0.0089 -0.1172 0.062 Uiso 1 calc R
C65 C -0.35132(15) 0.01128(10) -0.08287(14) 0.0372(4) Uani 1 d .
H65 H -0.3320 -0.0359 -0.0404 0.045 Uiso 1 calc R

loop_
_atom_site_aniso_label
_atom_site_aniso_U_11
_atom_site_aniso_U_22
_atom_site_aniso_U_33
_atom_site_aniso_U_23
_atom_site_aniso_U_13
_atom_site_aniso_U_12
Fe1 0.02024(11) 0.02115(11) 0.02276(11) -0.00040(7) 0.00690(8) -0.00097(8)
C1 0.0305(7) 0.0271(7) 0.0249(7) -0.0055(5) 0.0064(6) -0.0031(6)
C2 0.0319(8) 0.0242(6) 0.0259(7) -0.0028(5) 0.0107(6) -0.0005(6)
C3 0.0323(8) 0.0219(6) 0.0296(7) -0.0015(5) 0.0123(6) 0.0001(6)
C4 0.0362(8) 0.0234(7) 0.0326(7) -0.0026(6) 0.0138(6) -0.0064(6)
C5 0.0258(7) 0.0295(7) 0.0342(8) -0.0069(6) 0.0082(6) -0.0067(6)
C6 0.0256(7) 0.0248(6) 0.0247(7) 0.0002(5) 0.0091(6) -0.0009(5)
C10 0.0380(9) 0.0446(9) 0.0247(7) -0.0030(6) 0.0011(7) 0.0033(7)
C11 0.0422(10) 0.0741(14) 0.0344(9) -0.0056(9) -0.0028(8) 0.0162(9)
C12 0.0526(11) 0.0676(13) 0.0351(9) -0.0172(9) 0.0028(9) -0.0014(9)
C13 0.0667(13) 0.0535(11) 0.0432(11) 0.0160(9) 0.0083(9) 0.0065(10)
C20 0.0368(8) 0.0396(8) 0.0329(8) -0.0003(6) 0.0179(7) 0.0021(7)
C21 0.0446(10) 0.0526(10) 0.0427(9) 0.0018(8) 0.0207(8) -0.0104(8)
C22 0.0543(11) 0.0587(11) 0.0411(10) -0.0068(8) 0.0269(9) 0.0036(9)
C23 0.0431(10) 0.0606(11) 0.0480(10) 0.0013(9) 0.0242(8) 0.0142(9)
C40 0.0444(9) 0.0307(8) 0.0413(8) 0.0029(7) 0.0213(8) -0.0072(7)
C41 0.0693(14) 0.0684(13) 0.0431(10) 0.0147(9) 0.0195(10) -0.0155(11)
C42 0.0786(14) 0.0331(9) 0.0689(13) 0.0002(9) 0.0380(12) -0.0141(9)
C43 0.0812(15) 0.0487(11) 0.0754(14) 0.0162(10) 0.0542(13) 0.0049(10)
C60 0.0244(7) 0.0333(7) 0.0252(7) -0.0021(6) 0.0057(6) 0.0030(6)
C61 0.0344(8) 0.0391(8) 0.0353(8) 0.0054(7) 0.0093(7) 0.0058(7)
C62 0.0461(11) 0.0595(12) 0.0419(10) 0.0135(8) 0.0103(8) 0.0248(9)
C63 0.0306(9) 0.0933(16) 0.0436(10) 0.0101(10) 0.0079(8) 0.0251(10)
C64 0.0242(8) 0.0861(14) 0.0428(10) 0.0059(9) 0.0109(8) 0.0010(8)
C65 0.0275(8) 0.0472(9) 0.0355(8) 0.0046(7) 0.0108(7) 0.0022(7)

loop_
_atom_type_symbol
_atom_type_description
_atom_type_scat_dispersion_real
_atom_type_scat_dispersion_imag
_atom_type_scat_source
C C 0.0033 0.0016 'International Tables Vol C Tables 4.2.6.8 and 6.1.1.4'
H H 0.0000 0.0000 'International Tables Vol C Tables 4.2.6.8 and 6.1.1.4'
Fe Fe 0.3463 0.8444 'International Tables Vol C Tables 4.2.6.8 and 6.1.1.4'

loop_
_geom_angle_atom_site_label_1
_geom_angle_atom_site_label_2
_geom_angle_atom_site_label_3
_geom_angle
_geom_angle_site_symmetry_1
_geom_angle_site_symmetry_3
C6 Fe1 C6 98.42(6) 3 .
C6 Fe1 C4 122.21(6) 3 .
C6 Fe1 C4 119.20(6) . .
C6 Fe1 C3 161.50(6) 3 .
C6 Fe1 C3 96.16(6) . .
C4 Fe1 C3 39.59(6) . .
C6 Fe1 C5 98.48(6) 3 .
C6 Fe1 C5 158.44(6) . .
C4 Fe1 C5 39.45(6) . .
C3 Fe1 C5 64.88(6) . .
C6 Fe1 C2 143.02(6) 3 .
C6 Fe1 C2 106.81(6) . .
C4 Fe1 C2 67.26(6) . .
C3 Fe1 C2 39.37(5) . .
C5 Fe1 C2 65.68(6) . .
C6 Fe1 C1 107.29(6) 3 .
C6 Fe1 C1 144.06(6) . .
C4 Fe1 C1 66.65(6) . .
C3 Fe1 C1 65.44(5) . .
C5 Fe1 C1 38.80(6) . .
C2 Fe1 C1 39.50(5) . .
C6 Fe1 Fe1 49.38(4) 3 3
C6 Fe1 Fe1 49.04(5) . 3
C4 Fe1 Fe1 141.37(4) . 3
C3 Fe1 Fe1 143.73(4) . 3
C5 Fe1 Fe1 145.72(5) . 3
C2 Fe1 Fe1 146.27(4) . 3
C1 Fe1 Fe1 148.01(4) . 3
C5 C1 C2 106.64(12) . .
C5 C1 C10 120.32(14) . .
C2 C1 C10 132.11(14) . .
C5 C1 Fe1 68.27(8) . .
C2 C1 Fe1 69.72(8) . .
C10 C1 Fe1 134.94(10) . .
C3 C2 C1 105.67(13) . .
C3 C2 C20 121.92(13) . .
C1 C2 C20 132.28(13) . .
C3 C2 Fe1 68.12(8) . .
C1 C2 Fe1 70.78(8) . .
C20 C2 Fe1 128.35(10) . .
C4 C3 C2 111.19(13) . .
C4 C3 Fe1 70.07(8) . .
C2 C3 Fe1 72.51(8) . .
C5 C4 C3 105.31(13) . .
C5 C4 C40 126.23(15) . .
C3 C4 C40 127.81(14) . .
C5 C4 Fe1 70.83(8) . .
C3 C4 Fe1 70.33(8) . .
C40 C4 Fe1 130.23(11) . .
C4 C5 C1 111.17(14) . .
C4 C5 Fe1 69.72(8) . .
C1 C5 Fe1 72.94(8) . .
C60 C6 Fe1 139.65(11) . 3
C60 C6 Fe1 138.75(11) . .
Fe1 C6 Fe1 81.59(6) 3 .
C13 C10 C11 106.68(16) . .
C13 C10 C1 114.73(14) . .
C11 C10 C1 111.33(15) . .
C13 C10 C12 110.92(17) . .
C11 C10 C12 105.16(15) . .
C1 C10 C12 107.63(13) . .
C2 C20 C22 111.91(14) . .
C2 C20 C23 110.05(13) . .
C22 C20 C23 105.73(14) . .
C2 C20 C21 112.67(13) . .
C22 C20 C21 109.02(15) . .
C23 C20 C21 107.12(15) . .
C43 C40 C4 111.78(14) . .
C43 C40 C41 107.82(17) . .
C4 C40 C41 112.01(14) . .
C43 C40 C42 109.51(16) . .
C4 C40 C42 107.32(14) . .
C41 C40 C42 108.33(16) . .
C65 C60 C61 116.99(14) . .
C65 C60 C6 121.76(13) . .
C61 C60 C6 121.25(14) . .
C62 C61 C60 121.12(17) . .
C63 C62 C61 120.39(17) . .
C64 C63 C62 119.80(17) . .
C63 C64 C65 120.19(19) . .
C64 C65 C60 121.51(16) . .

loop_
_geom_bond_atom_site_label_1
_geom_bond_atom_site_label_2
_geom_bond_distance
_geom_bond_site_symmetry_2
Fe1 C6 1.7983(14) 3
Fe1 C6 1.8076(14) .
Fe1 C4 2.0874(14) .
Fe1 C3 2.0908(14) .
Fe1 C5 2.1020(14) .
Fe1 C2 2.1489(15) .
Fe1 C1 2.1633(14) .
Fe1 Fe1 2.3558(4) 3
C1 C5 1.418(2) .
C1 C2 1.457(2) .
C1 C10 1.539(2) .
C2 C3 1.429(2) .
C2 C20 1.533(2) .
C3 C4 1.415(2) .
C4 C5 1.414(2) .
C4 C40 1.522(2) .
C6 C60 1.462(2) .
C6 Fe1 1.7983(14) 3
C10 C13 1.525(3) .
C10 C11 1.531(3) .
C10 C12 1.547(2) .
C20 C22 1.535(2) .
C20 C23 1.541(2) .
C20 C21 1.540(2) .
C40 C43 1.513(3) .
C40 C41 1.535(3) .
C40 C42 1.535(2) .
C60 C65 1.389(2) .
C60 C61 1.399(2) .
C61 C62 1.388(2) .
C62 C63 1.363(3) .
C63 C64 1.373(3) .
C64 C65 1.384(2) .
